data_4327196
loop_
_publ_author_name
'Wenjun Zheng'
'Ibon Alkorta'
'Dongming Yang'
'Li Wan'
'Mingang Zhao'
'Jos\'e Elguero'

_publ_section_title
;
 Synthesis and Structural Characterization of 1,2,4-Diazaphospholide
 Complexes of Titanium(IV) and Titanium(III)
;
_journal_name_full 'Inorganic Chemistry'
_journal_page_first 12408
_journal_page_last 12410
_journal_paper_doi 10.1021/ic2021066
_journal_volume 50
_journal_year 2011
_chemical_formula_moiety 'C56 H40 N8 P4 Ti, 3(C4 H8 O)'
_chemical_formula_sum 'C68 H64 N8 O3 P4 Ti'
_chemical_formula_weight 1213.05
_chemical_name_systematic
; 
 ? 
;
_space_group_IT_number 2
_symmetry_cell_setting triclinic
_symmetry_Int_Tables_number 2
_symmetry_space_group_name_Hall '-P 1'
_symmetry_space_group_name_H-M 'P -1'
_atom_sites_solution_hydrogens geom
_atom_sites_solution_primary direct
_atom_sites_solution_secondary difmap
_audit_creation_method SHELXL-97
_cell_angle_alpha 100.778(3)
_cell_angle_beta 108.108(3)
_cell_angle_gamma 106.802(3)
_cell_formula_units_Z 2
_cell_length_a 13.188(3)
_cell_length_b 14.913(3)
_cell_length_c 18.002(3)
_cell_measurement_reflns_used 8301
_cell_measurement_temperature 193(2)
_cell_measurement_theta_max 25.3
_cell_measurement_theta_min 3.0
_cell_volume 3068.8(11)
_computing_cell_refinement CrystalClear
_computing_data_collection CrystalClear
_computing_data_reduction CrystalStructure
_computing_structure_refinement 'SHELXL-97 (Sheldrick, 1997)'
_computing_structure_solution 'SHELXS-97 (Sheldrick, 1990)'
_diffrn_ambient_temperature 193(2)
_diffrn_detector_area_resol_mean 7.31
_diffrn_measured_fraction_theta_full 0.992
_diffrn_measured_fraction_theta_max 0.992
_diffrn_measurement_device_type 'Rigaku Mercury'
_diffrn_measurement_method \w
_diffrn_radiation_monochromator graphite
_diffrn_radiation_source 'fine-focus sealed tube'
_diffrn_radiation_type MoK\a
_diffrn_radiation_wavelength 0.71070
_diffrn_reflns_av_R_equivalents 0.0959
_diffrn_reflns_av_sigmaI/netI 0.1279
_diffrn_reflns_limit_h_max 15
_diffrn_reflns_limit_h_min -15
_diffrn_reflns_limit_k_max 16
_diffrn_reflns_limit_k_min -17
_diffrn_reflns_limit_l_max 21
_diffrn_reflns_limit_l_min -21
_diffrn_reflns_number 30460
_diffrn_reflns_theta_full 25.35
_diffrn_reflns_theta_max 25.35
_diffrn_reflns_theta_min 3.02
_exptl_absorpt_coefficient_mu 0.298
_exptl_absorpt_correction_T_max 0.945
_exptl_absorpt_correction_T_min 0.681
_exptl_absorpt_correction_type multi-scan
_exptl_absorpt_process_details 'Jacobson, R. (1998) Private communication'
_exptl_crystal_colour red
_exptl_crystal_density_diffrn 1.313
_exptl_crystal_description block
_exptl_crystal_F_000 1268
_exptl_crystal_size_max 0.30
_exptl_crystal_size_mid 0.20
_exptl_crystal_size_min 0.19
_refine_diff_density_max 0.703
_refine_diff_density_min -0.510
_refine_diff_density_rms 0.084
_refine_ls_extinction_method none
_refine_ls_goodness_of_fit_ref 1.126
_refine_ls_hydrogen_treatment constr
_refine_ls_matrix_type full
_refine_ls_number_parameters 740
_refine_ls_number_reflns 11155
_refine_ls_number_restraints 20
_refine_ls_restrained_S_all 1.133
_refine_ls_R_factor_all 0.1658
_refine_ls_R_factor_gt 0.1015
_refine_ls_shift/su_max 0.000
_refine_ls_shift/su_mean 0.000
_refine_ls_structure_factor_coef Fsqd
_refine_ls_weighting_details 'calc w=1/[\s^2^(Fo^2^)+(0.1123P)^2^+1.8595P] where P=(Fo^2^+2Fc^2^)/3'
_refine_ls_weighting_scheme calc
_refine_ls_wR_factor_gt 0.2324
_refine_ls_wR_factor_ref 0.2751
_reflns_number_gt 6731
_reflns_number_total 11155
_reflns_threshold_expression >2sigma(I)
_cod_data_source_file ic2021066_si_001_1.cif
_cod_data_source_block w061130a
_cod_original_cell_volume 3068.9(10)
_cod_database_code 4327196

loop_
_symmetry_equiv_pos_as_xyz
'x, y, z'
'-x, -y, -z'

loop_
_atom_site_label
_atom_site_type_symbol
_atom_site_fract_x
_atom_site_fract_y
_atom_site_fract_z
_atom_site_U_iso_or_equiv
_atom_site_adp_type
_atom_site_occupancy
_atom_site_symmetry_multiplicity
_atom_site_calc_flag
_atom_site_refinement_flags
Ti1 Ti 0.01219(8) 0.50483(7) 0.25150(6) 0.0302(3) Uani 1 1 d .
P1 P 0.06587(16) 0.67385(14) 0.07949(11) 0.0515(5) Uani 1 1 d .
P2 P 0.17663(14) 0.52949(12) 0.51466(9) 0.0380(4) Uani 1 1 d .
P3 P 0.07246(15) 0.23813(13) 0.15366(11) 0.0445(5) Uani 1 1 d .
P4 P -0.30181(13) 0.54991(12) 0.26370(10) 0.0399(4) Uani 1 1 d .
O1 O 0.1840(7) 0.9772(7) 0.2250(5) 0.126(3) Uani 1 1 d .
O2 O 0.7622(12) 0.8738(10) 0.0695(9) 0.110(4) Uiso 0.60 1 d PD
O2' O 0.7890(18) 0.8887(14) 0.1156(14) 0.118(7) Uiso 0.40 1 d PD
O3 O 0.3222(11) 0.2213(9) 0.5262(7) 0.111(4) Uiso 0.60 1 d PD
O3' O 0.2583(12) 0.1432(12) 0.4961(9) 0.085(4) Uiso 0.40 1 d PD
N1 N -0.0210(4) 0.5535(3) 0.1493(3) 0.0360(12) Uani 1 1 d .
N2 N 0.0908(4) 0.6027(4) 0.2010(3) 0.0346(11) Uani 1 1 d .
N3 N 0.1205(4) 0.5629(3) 0.3745(3) 0.0331(11) Uani 1 1 d .
N4 N 0.0536(4) 0.4686(3) 0.3598(3) 0.0330(11) Uani 1 1 d .
N5 N 0.1026(4) 0.4164(3) 0.2267(3) 0.0309(11) Uani 1 1 d .
N6 N -0.0118(4) 0.3711(3) 0.1795(3) 0.0348(12) Uani 1 1 d .
N7 N -0.1519(4) 0.4774(3) 0.2466(3) 0.0317(11) Uani 1 1 d .
N8 N -0.0941(4) 0.5748(3) 0.2775(3) 0.0311(11) Uani 1 1 d .
C1 C -0.0512(5) 0.5829(5) 0.0829(4) 0.0395(15) Uani 1 1 d .
C2 C 0.1510(6) 0.6677(5) 0.1728(4) 0.0450(16) Uani 1 1 d .
C3 C -0.1719(6) 0.5417(5) 0.0238(4) 0.0431(16) Uani 1 1 d .
C4 C -0.2589(6) 0.4982(6) 0.0469(4) 0.0532(18) Uani 1 1 d .
H4 H -0.2408 0.4931 0.1010 0.064 Uiso 1 1 calc R
C5 C -0.3735(6) 0.4612(6) -0.0074(4) 0.064(2) Uani 1 1 d .
H5 H -0.4329 0.4315 0.0096 0.076 Uiso 1 1 calc R
C6 C -0.3997(7) 0.4679(5) -0.0853(4) 0.060(2) Uani 1 1 d .
H6 H -0.4777 0.4429 -0.1226 0.072 Uiso 1 1 calc R
C7 C -0.3129(7) 0.5112(6) -0.1100(4) 0.072(2) Uani 1 1 d .
H7 H -0.3310 0.5166 -0.1639 0.086 Uiso 1 1 calc R
C8 C -0.1995(6) 0.5465(5) -0.0552(4) 0.0541(18) Uani 1 1 d .
H8 H -0.1398 0.5744 -0.0726 0.065 Uiso 1 1 calc R
C9 C 0.2749(5) 0.7216(5) 0.2182(4) 0.0473(17) Uani 1 1 d .
C10 C 0.3273(7) 0.8132(6) 0.2113(5) 0.070(2) Uani 1 1 d .
H10 H 0.2819 0.8420 0.1792 0.084 Uiso 1 1 calc R
C11 C 0.4451(8) 0.8628(7) 0.2509(6) 0.088(3) Uani 1 1 d .
H11 H 0.4802 0.9258 0.2464 0.106 Uiso 1 1 calc R
C12 C 0.5106(7) 0.8213(7) 0.2962(6) 0.082(3) Uani 1 1 d .
H12 H 0.5915 0.8556 0.3222 0.098 Uiso 1 1 calc R
C13 C 0.4621(6) 0.7300(7) 0.3056(5) 0.072(2) Uani 1 1 d .
H13 H 0.5088 0.7018 0.3372 0.087 Uiso 1 1 calc R
C14 C 0.3422(6) 0.6808(6) 0.2670(5) 0.062(2) Uani 1 1 d .
H14 H 0.3067 0.6195 0.2740 0.074 Uiso 1 1 calc R
C15 C 0.1912(5) 0.6071(4) 0.4535(3) 0.0361(14) Uani 1 1 d .
C16 C 0.0717(5) 0.4366(4) 0.4257(3) 0.0337(14) Uani 1 1 d .
C17 C 0.2656(5) 0.7116(4) 0.4803(4) 0.0357(14) Uani 1 1 d .
C18 C 0.2682(5) 0.7662(5) 0.4263(4) 0.0432(16) Uani 1 1 d .
H18 H 0.2242 0.7348 0.3693 0.052 Uiso 1 1 calc R
C19 C 0.3336(6) 0.8654(5) 0.4536(4) 0.0554(19) Uani 1 1 d .
H19 H 0.3351 0.9018 0.4156 0.066 Uiso 1 1 calc R
C20 C 0.3978(6) 0.9123(5) 0.5375(5) 0.057(2) Uani 1 1 d .
H20 H 0.4409 0.9811 0.5570 0.069 Uiso 1 1 calc R
C21 C 0.3985(5) 0.8590(5) 0.5915(4) 0.0508(18) Uani 1 1 d .
H21 H 0.4442 0.8904 0.6483 0.061 Uiso 1 1 calc R
C22 C 0.3332(5) 0.7599(5) 0.5642(4) 0.0481(17) Uani 1 1 d .
H22 H 0.3339 0.7237 0.6024 0.058 Uiso 1 1 calc R
C23 C 0.0096(5) 0.3332(4) 0.4152(4) 0.0365(14) Uani 1 1 d .
C24 C -0.0136(5) 0.3053(5) 0.4797(4) 0.0414(15) Uani 1 1 d .
H24 H 0.0123 0.3531 0.5313 0.050 Uiso 1 1 calc R
C25 C -0.0750(5) 0.2072(5) 0.4681(4) 0.0447(16) Uani 1 1 d .
H25 H -0.0909 0.1881 0.5120 0.054 Uiso 1 1 calc R
C26 C -0.1133(5) 0.1368(5) 0.3929(4) 0.0469(17) Uani 1 1 d .
H26 H -0.1567 0.0702 0.3848 0.056 Uiso 1 1 calc R
C27 C -0.0878(6) 0.1645(5) 0.3299(4) 0.0487(17) Uani 1 1 d .
H27 H -0.1130 0.1161 0.2788 0.058 Uiso 1 1 calc R
C28 C -0.0257(6) 0.2621(5) 0.3398(4) 0.0436(16) Uani 1 1 d .
H28 H -0.0076 0.2801 0.2963 0.052 Uiso 1 1 calc R
C29 C 0.1592(5) 0.3564(4) 0.2218(3) 0.0320(13) Uani 1 1 d .
C30 C -0.0440(5) 0.2767(4) 0.1373(4) 0.0386(15) Uani 1 1 d .
C31 C 0.2843(5) 0.3931(5) 0.2762(4) 0.0405(15) Uani 1 1 d .
C32 C 0.3302(5) 0.4734(5) 0.3449(4) 0.0518(18) Uani 1 1 d .
H32 H 0.2832 0.5076 0.3556 0.062 Uiso 1 1 calc R
C33 C 0.4435(6) 0.5053(7) 0.3988(5) 0.074(3) Uani 1 1 d .
H33 H 0.4736 0.5594 0.4471 0.088 Uiso 1 1 calc R
C34 C 0.5118(6) 0.4572(7) 0.3813(5) 0.069(2) Uani 1 1 d .
H34 H 0.5910 0.4811 0.4157 0.083 Uiso 1 1 calc R
C35 C 0.4664(6) 0.3750(6) 0.3143(5) 0.062(2) Uani 1 1 d .
H35 H 0.5133 0.3404 0.3040 0.075 Uiso 1 1 calc R
C36 C 0.3518(6) 0.3425(6) 0.2618(4) 0.0511(18) Uani 1 1 d .
H36 H 0.3201 0.2852 0.2159 0.061 Uiso 1 1 calc R
C37 C -0.1649(5) 0.2193(4) 0.0846(4) 0.0395(15) Uani 1 1 d .
C38 C -0.2091(6) 0.1194(5) 0.0720(4) 0.0513(18) Uani 1 1 d .
H38 H -0.1612 0.0879 0.0975 0.062 Uiso 1 1 calc R
C39 C -0.3238(6) 0.0650(5) 0.0218(5) 0.061(2) Uani 1 1 d .
H39 H -0.3542 -0.0038 0.0135 0.073 Uiso 1 1 calc R
C40 C -0.3931(7) 0.1090(6) -0.0156(5) 0.068(2) Uani 1 1 d .
H40 H -0.4712 0.0709 -0.0502 0.082 Uiso 1 1 calc R
C41 C -0.3496(6) 0.2099(6) -0.0032(4) 0.060(2) Uani 1 1 d .
H41 H -0.3979 0.2411 -0.0287 0.073 Uiso 1 1 calc R
C42 C -0.2352(5) 0.2641(5) 0.0466(4) 0.0513(18) Uani 1 1 d .
H42 H -0.2048 0.3329 0.0548 0.062 Uiso 1 1 calc R
C43 C -0.2636(5) 0.4498(4) 0.2346(3) 0.0325(13) Uani 1 1 d .
C44 C -0.1587(5) 0.6254(4) 0.2898(3) 0.0335(13) Uani 1 1 d .
C45 C -0.3371(5) 0.3447(4) 0.2065(4) 0.0386(15) Uani 1 1 d .
C46 C -0.2934(6) 0.2764(5) 0.2328(4) 0.0469(16) Uani 1 1 d .
H46 H -0.2141 0.2967 0.2658 0.056 Uiso 1 1 calc R
C47 C -0.3647(6) 0.1793(5) 0.2112(4) 0.0538(18) Uani 1 1 d .
H47 H -0.3349 0.1337 0.2309 0.065 Uiso 1 1 calc R
C48 C -0.4789(7) 0.1486(5) 0.1612(5) 0.062(2) Uani 1 1 d .
H48 H -0.5282 0.0818 0.1463 0.074 Uiso 1 1 calc R
C49 C -0.5210(6) 0.2148(5) 0.1331(4) 0.058(2) Uani 1 1 d .
H49 H -0.5995 0.1929 0.0975 0.070 Uiso 1 1 calc R
C50 C -0.4530(5) 0.3121(5) 0.1549(4) 0.0488(17) Uani 1 1 d .
H50 H -0.4844 0.3569 0.1352 0.059 Uiso 1 1 calc R
C51 C -0.1063(5) 0.7344(4) 0.3234(4) 0.0398(15) Uani 1 1 d .
C52 C -0.1565(6) 0.7846(5) 0.3635(4) 0.0482(17) Uani 1 1 d .
H52 H -0.2251 0.7494 0.3690 0.058 Uiso 1 1 calc R
C53 C -0.1071(7) 0.8866(5) 0.3961(4) 0.0552(19) Uani 1 1 d .
H53 H -0.1412 0.9212 0.4242 0.066 Uiso 1 1 calc R
C54 C -0.0084(7) 0.9368(5) 0.3873(4) 0.0548(19) Uani 1 1 d .
H54 H 0.0260 1.0063 0.4098 0.066 Uiso 1 1 calc R
C55 C 0.0415(6) 0.8870(5) 0.3457(4) 0.0507(17) Uani 1 1 d .
H55 H 0.1094 0.9221 0.3395 0.061 Uiso 1 1 calc R
C56 C -0.0081(5) 0.7870(4) 0.3140(4) 0.0419(15) Uani 1 1 d .
H56 H 0.0254 0.7528 0.2849 0.050 Uiso 1 1 calc R
C57 C 0.0691(9) 0.9480(9) 0.1738(6) 0.108(4) Uani 1 1 d .
H57A H 0.0339 0.9910 0.1961 0.129 Uiso 1 1 calc R
H57B H 0.0261 0.8794 0.1693 0.129 Uiso 1 1 calc R
C58 C 0.0655(11) 0.9558(8) 0.0920(6) 0.109(4) Uani 1 1 d .
H58A H 0.0478 0.8908 0.0542 0.131 Uiso 1 1 calc R
H58B H 0.0071 0.9825 0.0674 0.131 Uiso 1 1 calc R
C59 C 0.1815(10) 1.0235(9) 0.1092(7) 0.106(4) Uani 1 1 d .
H59A H 0.2164 0.9929 0.0755 0.127 Uiso 1 1 calc R
H59B H 0.1790 1.0849 0.0968 0.127 Uiso 1 1 calc R
C60 C 0.2477(10) 1.0440(10) 0.1965(9) 0.140(5) Uani 1 1 d .
H60A H 0.3225 1.0369 0.2045 0.168 Uiso 1 1 calc R
H60B H 0.2627 1.1120 0.2270 0.168 Uiso 1 1 calc R
C61 C 0.785(2) 0.7885(14) 0.0719(18) 0.148(13) Uiso 0.60 1 d PD
C61' C 0.760(3) 0.781(2) 0.041(2) 0.088(9) Uiso 0.40 1 d PD
C62 C 0.713(2) 0.7256(16) 0.1047(14) 0.124(8) Uiso 0.60 1 d PD
C62' C 0.668(2) 0.737(2) 0.0706(15) 0.108(10) Uiso 0.40 1 d PD
C63 C 0.6684(11) 0.7910(9) 0.1500(8) 0.127(4) Uiso 1 1 d D
C64 C 0.7289(17) 0.8927(12) 0.1399(12) 0.105(6) Uiso 0.60 1 d PD
C64' C 0.744(2) 0.8947(15) 0.1791(18) 0.110(10) Uiso 0.40 1 d PD
C65 C 0.3571(9) 0.1484(8) 0.4779(7) 0.104(3) Uiso 1 1 d D
C66 C 0.3304(14) 0.1627(13) 0.3994(9) 0.096(5) Uiso 0.60 1 d PD
C66' C 0.3902(16) 0.2320(13) 0.4453(12) 0.065(5) Uiso 0.40 1 d PD
C67 C 0.2276(12) 0.1940(10) 0.3878(8) 0.073(4) Uiso 0.60 1 d PD
C67' C 0.2949(17) 0.2750(15) 0.4426(15) 0.079(6) Uiso 0.40 1 d PD
C68 C 0.2452(14) 0.2554(12) 0.4731(8) 0.076(4) Uiso 0.60 1 d PD
C68' C 0.2002(19) 0.1955(19) 0.4461(17) 0.095(8) Uiso 0.40 1 d PD

loop_
_atom_site_aniso_label
_atom_site_aniso_U_11
_atom_site_aniso_U_22
_atom_site_aniso_U_33
_atom_site_aniso_U_23
_atom_site_aniso_U_13
_atom_site_aniso_U_12
Ti1 0.0292(5) 0.0302(6) 0.0295(5) 0.0097(4) 0.0102(4) 0.0096(5)
P1 0.0541(11) 0.0553(12) 0.0497(10) 0.0303(9) 0.0214(9) 0.0163(9)
P2 0.0389(9) 0.0441(10) 0.0310(8) 0.0116(7) 0.0114(7) 0.0174(8)
P3 0.0497(10) 0.0396(10) 0.0456(10) 0.0079(8) 0.0199(8) 0.0203(8)
P4 0.0341(8) 0.0445(10) 0.0445(9) 0.0135(8) 0.0170(7) 0.0174(8)
O1 0.115(6) 0.148(7) 0.111(6) 0.066(6) 0.032(5) 0.040(6)
N1 0.038(3) 0.037(3) 0.034(3) 0.013(2) 0.013(2) 0.016(2)
N2 0.029(2) 0.040(3) 0.037(3) 0.011(2) 0.014(2) 0.014(2)
N3 0.034(3) 0.032(3) 0.037(3) 0.012(2) 0.019(2) 0.011(2)
N4 0.030(2) 0.036(3) 0.031(3) 0.008(2) 0.012(2) 0.010(2)
N5 0.033(3) 0.033(3) 0.032(2) 0.012(2) 0.017(2) 0.013(2)
N6 0.034(3) 0.037(3) 0.028(2) 0.009(2) 0.007(2) 0.011(2)
N7 0.028(2) 0.035(3) 0.030(2) 0.010(2) 0.008(2) 0.012(2)
N8 0.034(3) 0.030(3) 0.028(2) 0.010(2) 0.011(2) 0.011(2)
C1 0.047(4) 0.042(4) 0.035(3) 0.015(3) 0.017(3) 0.021(3)
C2 0.052(4) 0.046(4) 0.046(4) 0.018(3) 0.033(3) 0.012(3)
C3 0.049(4) 0.050(4) 0.033(3) 0.016(3) 0.012(3) 0.024(3)
C4 0.057(4) 0.080(5) 0.035(3) 0.027(4) 0.022(3) 0.032(4)
C5 0.041(4) 0.078(6) 0.055(4) 0.022(4) 0.005(3) 0.012(4)
C6 0.067(5) 0.065(5) 0.038(4) 0.029(4) 0.005(4) 0.019(4)
C7 0.084(6) 0.077(6) 0.037(4) 0.029(4) 0.004(4) 0.020(5)
C8 0.051(4) 0.067(5) 0.043(4) 0.022(4) 0.019(3) 0.014(4)
C9 0.038(3) 0.049(4) 0.051(4) 0.008(3) 0.023(3) 0.009(3)
C10 0.054(5) 0.061(5) 0.075(5) 0.021(4) 0.015(4) 0.004(4)
C11 0.073(6) 0.072(6) 0.094(7) 0.034(6) 0.025(5) -0.005(5)
C12 0.046(5) 0.097(7) 0.077(6) 0.012(6) 0.030(4) -0.008(5)
C13 0.041(4) 0.092(7) 0.075(5) 0.022(5) 0.020(4) 0.019(4)
C14 0.041(4) 0.068(5) 0.078(5) 0.029(4) 0.027(4) 0.013(4)
C15 0.032(3) 0.036(3) 0.031(3) 0.003(3) 0.004(3) 0.013(3)
C16 0.033(3) 0.038(3) 0.037(3) 0.016(3) 0.015(3) 0.017(3)
C17 0.027(3) 0.037(3) 0.040(3) 0.006(3) 0.014(3) 0.012(3)
C18 0.040(3) 0.042(4) 0.037(3) 0.003(3) 0.016(3) 0.007(3)
C19 0.052(4) 0.049(4) 0.051(4) 0.010(4) 0.016(3) 0.006(4)
C20 0.044(4) 0.040(4) 0.070(5) 0.003(4) 0.017(4) 0.005(3)
C21 0.035(3) 0.047(4) 0.051(4) -0.004(3) 0.011(3) 0.006(3)
C22 0.045(4) 0.050(4) 0.037(3) 0.008(3) 0.008(3) 0.012(3)
C23 0.042(3) 0.041(3) 0.035(3) 0.015(3) 0.016(3) 0.025(3)
C24 0.049(4) 0.052(4) 0.045(4) 0.032(3) 0.026(3) 0.032(3)
C25 0.050(4) 0.056(4) 0.061(4) 0.042(4) 0.039(3) 0.030(3)
C26 0.038(3) 0.039(4) 0.069(5) 0.023(4) 0.020(3) 0.018(3)
C27 0.055(4) 0.042(4) 0.050(4) 0.014(3) 0.022(3) 0.020(3)
C28 0.057(4) 0.044(4) 0.042(4) 0.017(3) 0.027(3) 0.025(3)
C29 0.032(3) 0.037(3) 0.033(3) 0.009(3) 0.020(3) 0.014(3)
C30 0.045(3) 0.030(3) 0.034(3) 0.003(3) 0.013(3) 0.010(3)
C31 0.044(3) 0.054(4) 0.034(3) 0.021(3) 0.018(3) 0.025(3)
C32 0.031(3) 0.067(5) 0.051(4) 0.007(4) 0.010(3) 0.024(3)
C33 0.041(4) 0.097(6) 0.062(5) -0.005(5) 0.010(4) 0.025(4)
C34 0.033(4) 0.112(7) 0.058(5) 0.026(5) 0.007(4) 0.033(4)
C35 0.051(4) 0.092(6) 0.070(5) 0.034(5) 0.033(4) 0.045(4)
C36 0.058(4) 0.072(5) 0.047(4) 0.030(4) 0.027(3) 0.042(4)
C37 0.040(3) 0.035(3) 0.039(3) -0.002(3) 0.022(3) 0.007(3)
C38 0.048(4) 0.045(4) 0.054(4) 0.003(3) 0.023(3) 0.012(3)
C39 0.055(5) 0.043(4) 0.064(5) -0.008(4) 0.025(4) 0.002(4)
C40 0.050(4) 0.066(5) 0.056(5) -0.019(4) 0.025(4) -0.005(4)
C41 0.042(4) 0.073(5) 0.054(4) 0.000(4) 0.014(3) 0.022(4)
C42 0.036(3) 0.054(4) 0.052(4) 0.005(3) 0.009(3) 0.015(3)
C43 0.032(3) 0.039(3) 0.025(3) 0.008(3) 0.011(2) 0.011(3)
C44 0.039(3) 0.041(3) 0.029(3) 0.014(3) 0.017(3) 0.021(3)
C45 0.031(3) 0.040(4) 0.037(3) -0.001(3) 0.015(3) 0.006(3)
C46 0.044(4) 0.040(4) 0.050(4) 0.010(3) 0.017(3) 0.010(3)
C47 0.051(4) 0.035(4) 0.067(5) 0.007(3) 0.023(4) 0.010(3)
C48 0.061(5) 0.034(4) 0.070(5) -0.005(4) 0.027(4) 0.001(4)
C49 0.032(3) 0.051(4) 0.055(4) -0.010(4) 0.008(3) -0.008(3)
C50 0.037(3) 0.051(4) 0.051(4) 0.008(3) 0.015(3) 0.014(3)
C51 0.046(4) 0.036(3) 0.043(3) 0.021(3) 0.017(3) 0.017(3)
C52 0.048(4) 0.046(4) 0.053(4) 0.016(3) 0.013(3) 0.026(3)
C53 0.072(5) 0.035(4) 0.063(5) 0.011(3) 0.021(4) 0.033(4)
C54 0.071(5) 0.038(4) 0.058(4) 0.023(3) 0.020(4) 0.025(4)
C55 0.053(4) 0.041(4) 0.057(4) 0.018(3) 0.021(4) 0.014(3)
C56 0.047(4) 0.037(4) 0.043(4) 0.016(3) 0.015(3) 0.017(3)
C57 0.093(8) 0.127(9) 0.085(7) 0.036(7) 0.029(6) 0.018(7)
C58 0.148(10) 0.084(7) 0.074(6) 0.037(6) 0.039(7) 0.010(7)
C59 0.128(9) 0.120(9) 0.118(9) 0.035(8) 0.093(8) 0.064(8)
C60 0.090(8) 0.136(11) 0.169(13) 0.090(11) 0.029(9) 0.003(8)

loop_
_atom_type_symbol
_atom_type_description
_atom_type_scat_dispersion_real
_atom_type_scat_dispersion_imag
_atom_type_scat_source
C C 0.0033 0.0016 'International Tables Vol C Tables 4.2.6.8 and 6.1.1.4'
H H 0.0000 0.0000 'International Tables Vol C Tables 4.2.6.8 and 6.1.1.4'
N N 0.0061 0.0033 'International Tables Vol C Tables 4.2.6.8 and 6.1.1.4'
P P 0.1023 0.0942 'International Tables Vol C Tables 4.2.6.8 and 6.1.1.4'
Ti Ti 0.2776 0.4457 'International Tables Vol C Tables 4.2.6.8 and 6.1.1.4'
O O 0.0106 0.0060 'International Tables Vol C Tables 4.2.6.8 and 6.1.1.4'

loop_
_geom_angle_atom_site_label_1
_geom_angle_atom_site_label_2
_geom_angle_atom_site_label_3
_geom_angle
N6 Ti1 N7 99.36(19)
N6 Ti1 N2 103.6(2)
N7 Ti1 N2 123.86(19)
N6 Ti1 N1 89.70(19)
N7 Ti1 N1 92.21(19)
N2 Ti1 N1 38.44(18)
N6 Ti1 N4 94.71(19)
N7 Ti1 N4 89.17(18)
N2 Ti1 N4 137.79(18)
N1 Ti1 N4 175.10(19)
N6 Ti1 N3 123.19(19)
N7 Ti1 N3 106.60(19)
N2 Ti1 N3 102.14(19)
N1 Ti1 N3 137.18(19)
N4 Ti1 N3 38.02(17)
N6 Ti1 N8 135.73(18)
N7 Ti1 N8 37.78(17)
N2 Ti1 N8 97.69(19)
N1 Ti1 N8 83.43(19)
N4 Ti1 N8 94.84(18)
N3 Ti1 N8 88.58(18)
N6 Ti1 N5 38.44(17)
N7 Ti1 N5 134.46(19)
N2 Ti1 N5 90.15(19)
N1 Ti1 N5 101.27(19)
N4 Ti1 N5 81.02(18)
N3 Ti1 N5 92.45(18)
N8 Ti1 N5 171.69(18)
C2 P1 C1 88.0(3)
C15 P2 C16 87.8(3)
C30 P3 C29 87.3(3)
C43 P4 C44 87.2(3)
C60 O1 C57 106.9(9)
C61 O2 C64 102.1(16)
C64' O2' C61' 125.5(18)
C68 O3 C65 112.1(11)
C65 O3' C68' 105.8(15)
C1 N1 N2 113.8(5)
C1 N1 Ti1 175.3(4)
N2 N1 Ti1 70.3(3)
C2 N2 N1 113.5(5)
C2 N2 Ti1 175.1(4)
N1 N2 Ti1 71.3(3)
C15 N3 N4 113.0(5)
C15 N3 Ti1 175.7(4)
N4 N3 Ti1 71.0(3)
C16 N4 N3 114.7(4)
C16 N4 Ti1 174.3(4)
N3 N4 Ti1 71.0(3)
C29 N5 N6 112.4(4)
C29 N5 Ti1 170.7(4)
N6 N5 Ti1 68.8(3)
C30 N6 N5 114.4(5)
C30 N6 Ti1 168.9(4)
N5 N6 Ti1 72.8(3)
N8 N7 C43 113.8(5)
N8 N7 Ti1 72.4(3)
C43 N7 Ti1 172.6(4)
C44 N8 N7 113.7(5)
C44 N8 Ti1 174.2(4)
N7 N8 Ti1 69.9(3)
N1 C1 C3 120.3(6)
N1 C1 P1 112.2(4)
C3 C1 P1 127.5(5)
N2 C2 C9 120.5(6)
N2 C2 P1 112.4(5)
C9 C2 P1 127.1(5)
C4 C3 C8 118.7(6)
C4 C3 C1 120.4(6)
C8 C3 C1 121.0(6)
C3 C4 C5 121.1(6)
C3 C4 H4 119.4
C5 C4 H4 119.4
C6 C5 C4 119.5(8)
C6 C5 H5 120.2
C4 C5 H5 120.2
C5 C6 C7 120.1(7)
C5 C6 H6 119.9
C7 C6 H6 119.9
C8 C7 C6 119.4(7)
C8 C7 H7 120.3
C6 C7 H7 120.3
C3 C8 C7 121.1(7)
C3 C8 H8 119.4
C7 C8 H8 119.4
C10 C9 C14 119.3(6)
C10 C9 C2 119.9(7)
C14 C9 C2 120.8(6)
C11 C10 C9 120.4(8)
C11 C10 H10 119.8
C9 C10 H10 119.8
C12 C11 C10 120.0(8)
C12 C11 H11 120.0
C10 C11 H11 120.0
C11 C12 C13 121.7(8)
C11 C12 H12 119.1
C13 C12 H12 119.1
C12 C13 C14 118.2(8)
C12 C13 H13 120.9
C14 C13 H13 120.9
C9 C14 C13 120.3(7)
C9 C14 H14 119.9
C13 C14 H14 119.9
N3 C15 C17 119.7(5)
N3 C15 P2 112.8(4)
C17 C15 P2 127.5(4)
N4 C16 C23 119.0(5)
N4 C16 P2 111.8(4)
C23 C16 P2 129.2(4)
C18 C17 C22 118.0(6)
C18 C17 C15 122.3(5)
C22 C17 C15 119.6(6)
C19 C18 C17 121.3(6)
C19 C18 H18 119.4
C17 C18 H18 119.4
C18 C19 C20 119.6(7)
C18 C19 H19 120.2
C20 C19 H19 120.2
C21 C20 C19 119.9(6)
C21 C20 H20 120.1
C19 C20 H20 120.1
C20 C21 C22 120.4(6)
C20 C21 H21 119.8
C22 C21 H21 119.8
C21 C22 C17 120.8(6)
C21 C22 H22 119.6
C17 C22 H22 119.6
C24 C23 C28 120.0(6)
C24 C23 C16 120.5(5)
C28 C23 C16 119.5(6)
C25 C24 C23 119.7(6)
C25 C24 H24 120.1
C23 C24 H24 120.1
C26 C25 C24 120.6(6)
C26 C25 H25 119.7
C24 C25 H25 119.7
C27 C26 C25 119.4(6)
C27 C26 H26 120.3
C25 C26 H26 120.3
C26 C27 C28 121.3(6)
C26 C27 H27 119.3
C28 C27 H27 119.3
C27 C28 C23 118.9(6)
C27 C28 H28 120.6
C23 C28 H28 120.6
N5 C29 C31 118.6(5)
N5 C29 P3 113.7(4)
C31 C29 P3 127.6(4)
N6 C30 C37 119.8(5)
N6 C30 P3 112.2(4)
C37 C30 P3 128.0(4)
C36 C31 C32 119.2(6)
C36 C31 C29 120.5(6)
C32 C31 C29 120.0(5)
C31 C32 C33 121.3(7)
C31 C32 H32 119.4
C33 C32 H32 119.4
C34 C33 C32 118.8(7)
C34 C33 H33 120.6
C32 C33 H33 120.6
C33 C34 C35 120.6(6)
C33 C34 H34 119.7
C35 C34 H34 119.7
C34 C35 C36 119.8(7)
C34 C35 H35 120.1
C36 C35 H35 120.1
C31 C36 C35 120.1(7)
C31 C36 H36 120.0
C35 C36 H36 120.0
C38 C37 C42 119.5(6)
C38 C37 C30 119.8(6)
C42 C37 C30 120.7(6)
C37 C38 C39 119.7(7)
C37 C38 H38 120.1
C39 C38 H38 120.1
C40 C39 C38 120.8(7)
C40 C39 H39 119.6
C38 C39 H39 119.6
C39 C40 C41 120.0(7)
C39 C40 H40 120.0
C41 C40 H40 120.0
C42 C41 C40 119.3(8)
C42 C41 H41 120.4
C40 C41 H41 120.4
C37 C42 C41 120.6(7)
C37 C42 H42 119.7
C41 C42 H42 119.7
N7 C43 C45 120.4(5)
N7 C43 P4 112.4(4)
C45 C43 P4 127.0(4)
N8 C44 C51 119.8(5)
N8 C44 P4 112.9(4)
C51 C44 P4 127.3(4)
C46 C45 C50 118.7(6)
C46 C45 C43 120.7(5)
C50 C45 C43 120.6(6)
C47 C46 C45 120.4(6)
C47 C46 H46 119.8
C45 C46 H46 119.8
C48 C47 C46 120.2(7)
C48 C47 H47 119.9
C46 C47 H47 119.9
C49 C48 C47 119.4(6)
C49 C48 H48 120.3
C47 C48 H48 120.3
C48 C49 C50 121.8(6)
C48 C49 H49 119.1
C50 C49 H49 119.1
C49 C50 C45 119.4(7)
C49 C50 H50 120.3
C45 C50 H50 120.3
C52 C51 C56 119.2(6)
C52 C51 C44 119.9(6)
C56 C51 C44 120.9(6)
C51 C52 C53 120.2(7)
C51 C52 H52 119.9
C53 C52 H52 119.9
C54 C53 C52 119.4(7)
C54 C53 H53 120.3
C52 C53 H53 120.3
C53 C54 C55 120.7(7)
C53 C54 H54 119.6
C55 C54 H54 119.6
C56 C55 C54 119.3(7)
C56 C55 H55 120.4
C54 C55 H55 120.4
C55 C56 C51 121.2(7)
C55 C56 H56 119.4
C51 C56 H56 119.4
O1 C57 C58 107.4(10)
O1 C57 H57A 110.2
C58 C57 H57A 110.2
O1 C57 H57B 110.2
C58 C57 H57B 110.2
H57A C57 H57B 108.5
C59 C58 C57 104.0(9)
C59 C58 H58A 111.0
C57 C58 H58A 111.0
C59 C58 H58B 111.0
C57 C58 H58B 111.0
H58A C58 H58B 109.0
C60 C59 C58 106.1(9)
C60 C59 H59A 110.5
C58 C59 H59A 110.5
C60 C59 H59B 110.5
C58 C59 H59B 110.5
H59A C59 H59B 108.7
O1 C60 C59 108.0(10)
O1 C60 H60A 110.1
C59 C60 H60A 110.1
O1 C60 H60B 110.1
C59 C60 H60B 110.1
H60A C60 H60B 108.4
O2 C61 C62 112.7(19)
C62' C61' O2' 84.2(18)
C61 C62 C63 105.8(17)
C61' C62' C63 120(2)
C64' C63 C62' 112.2(17)
C64' C63 C62 112.1(16)
C62' C63 C62 30.5(13)
C64' C63 C64 24.9(13)
C62' C63 C64 91.2(15)
C62 C63 C64 101.1(14)
O2 C64 C63 108.0(13)
O2' C64' C63 95.8(17)
C66 C65 O3' 104.9(11)
C66 C65 C66' 43.7(9)
O3' C65 C66' 110.7(12)
C66 C65 O3 104.7(10)
O3' C65 O3 44.8(7)
C66' C65 O3 80.2(11)
C65 C66 C67 103.8(12)
C65 C66' C67' 102.6(14)
C66 C67 C68 106.9(11)
C68' C67' C66' 105.0(17)
O3 C68 C67 101.2(11)
O3' C68' C67' 104.5(17)

loop_
_geom_bond_atom_site_label_1
_geom_bond_atom_site_label_2
_geom_bond_distance
Ti1 N6 2.042(5)
Ti1 N7 2.053(5)
Ti1 N2 2.058(5)
Ti1 N1 2.071(5)
Ti1 N4 2.072(5)
Ti1 N3 2.072(5)
Ti1 N8 2.084(5)
Ti1 N5 2.093(5)
P1 C2 1.743(7)
P1 C1 1.763(7)
P2 C15 1.752(6)
P2 C16 1.756(6)
P3 C30 1.752(6)
P3 C29 1.754(6)
P4 C43 1.751(6)
P4 C44 1.754(6)
O1 C60 1.391(13)
O1 C57 1.391(12)
O2 C61 1.391(17)
O2 C64 1.472(17)
O2' C64' 1.442(19)
O2' C61' 1.74(4)
O3 C68 1.442(14)
O3 C65 1.526(13)
O3' C65 1.422(14)
O3' C68' 1.478(17)
N1 C1 1.334(7)
N1 N2 1.359(6)
N2 C2 1.348(8)
N3 C15 1.340(7)
N3 N4 1.350(6)
N4 C16 1.338(7)
N5 C29 1.328(7)
N5 N6 1.362(6)
N6 C30 1.339(7)
N7 N8 1.340(6)
N7 C43 1.343(7)
N8 C44 1.331(7)
C1 C3 1.476(8)
C2 C9 1.466(9)
C3 C4 1.371(9)
C3 C8 1.375(9)
C4 C5 1.394(9)
C4 H4 0.9500
C5 C6 1.366(10)
C5 H5 0.9500
C6 C7 1.386(11)
C6 H6 0.9500
C7 C8 1.385(10)
C7 H7 0.9500
C8 H8 0.9500
C9 C10 1.390(10)
C9 C14 1.399(10)
C10 C11 1.386(11)
C10 H10 0.9500
C11 C12 1.362(13)
C11 H11 0.9500
C12 C13 1.393(12)
C12 H12 0.9500
C13 C14 1.406(10)
C13 H13 0.9500
C14 H14 0.9500
C15 C17 1.470(8)
C16 C23 1.466(8)
C17 C18 1.383(9)
C17 C22 1.406(8)
C18 C19 1.379(9)
C18 H18 0.9500
C19 C20 1.399(10)
C19 H19 0.9500
C20 C21 1.365(10)
C20 H20 0.9500
C21 C22 1.377(9)
C21 H21 0.9500
C22 H22 0.9500
C23 C24 1.393(8)
C23 C28 1.403(8)
C24 C25 1.392(9)
C24 H24 0.9500
C25 C26 1.388(9)
C25 H25 0.9500
C26 C27 1.377(9)
C26 H26 0.9500
C27 C28 1.394(9)
C27 H27 0.9500
C28 H28 0.9500
C29 C31 1.501(8)
C30 C37 1.464(8)
C31 C36 1.374(9)
C31 C32 1.375(9)
C32 C33 1.385(9)
C32 H32 0.9500
C33 C34 1.374(11)
C33 H33 0.9500
C34 C35 1.375(11)
C34 H34 0.9500
C35 C36 1.389(9)
C35 H35 0.9500
C36 H36 0.9500
C37 C38 1.379(9)
C37 C42 1.381(9)
C38 C39 1.389(9)
C38 H38 0.9500
C39 C40 1.359(11)
C39 H39 0.9500
C40 C41 1.392(11)
C40 H40 0.9500
C41 C42 1.384(9)
C41 H41 0.9500
C42 H42 0.9500
C43 C45 1.474(8)
C44 C51 1.486(8)
C45 C46 1.394(9)
C45 C50 1.398(8)
C46 C47 1.380(9)
C46 H46 0.9500
C47 C48 1.375(10)
C47 H47 0.9500
C48 C49 1.368(10)
C48 H48 0.9500
C49 C50 1.370(9)
C49 H49 0.9500
C50 H50 0.9500
C51 C52 1.380(9)
C51 C56 1.386(9)
C52 C53 1.393(9)
C52 H52 0.9500
C53 C54 1.374(10)
C53 H53 0.9500
C54 C55 1.387(10)
C54 H54 0.9500
C55 C56 1.365(9)
C55 H55 0.9500
C56 H56 0.9500
C57 C58 1.486(13)
C57 H57A 0.9900
C57 H57B 0.9900
C58 C59 1.466(14)
C58 H58A 0.9900
C58 H58B 0.9900
C59 C60 1.463(15)
C59 H59A 0.9900
C59 H59B 0.9900
C60 H60A 0.9900
C60 H60B 0.9900
C61 C62 1.466(17)
C61' C62' 1.500(18)
C62 C63 1.520(16)
C62' C63 1.503(17)
C63 C64' 1.464(18)
C63 C64 1.569(16)
C65 C66 1.420(14)
C65 C66' 1.487(15)
C66 C67 1.524(15)
C66' C67' 1.560(17)
C67 C68 1.543(15)
C67' C68' 1.481(18)

loop_
_geom_torsion_atom_site_label_1
_geom_torsion_atom_site_label_2
_geom_torsion_atom_site_label_3
_geom_torsion_atom_site_label_4
_geom_torsion
N6 Ti1 N1 C1 96(5)
N7 Ti1 N1 C1 -3(5)
N2 Ti1 N1 C1 -151(5)
N4 Ti1 N1 C1 -109(5)
N3 Ti1 N1 C1 -121(5)
N8 Ti1 N1 C1 -40(5)
N5 Ti1 N1 C1 133(5)
N6 Ti1 N1 N2 -112.6(3)
N7 Ti1 N1 N2 148.0(3)
N4 Ti1 N1 N2 42(2)
N3 Ti1 N1 N2 30.5(4)
N8 Ti1 N1 N2 111.2(3)
N5 Ti1 N1 N2 -75.7(3)
C1 N1 N2 C2 -3.6(7)
Ti1 N1 N2 C2 178.8(5)
C1 N1 N2 Ti1 177.5(5)
N6 Ti1 N2 C2 -96(5)
N7 Ti1 N2 C2 153(5)
N1 Ti1 N2 C2 -167(5)
N4 Ti1 N2 C2 17(5)
N3 Ti1 N2 C2 33(5)
N8 Ti1 N2 C2 123(5)
N5 Ti1 N2 C2 -59(5)
N6 Ti1 N2 N1 71.7(3)
N7 Ti1 N2 N1 -39.6(4)
N4 Ti1 N2 N1 -175.1(3)
N3 Ti1 N2 N1 -159.3(3)
N8 Ti1 N2 N1 -69.2(3)
N5 Ti1 N2 N1 108.1(3)
N6 Ti1 N3 C15 155(6)
N7 Ti1 N3 C15 -92(6)
N2 Ti1 N3 C15 40(6)
N1 Ti1 N3 C15 21(6)
N4 Ti1 N3 C15 -158(6)
N8 Ti1 N3 C15 -58(6)
N5 Ti1 N3 C15 130(6)
N6 Ti1 N3 N4 -47.4(4)
N7 Ti1 N3 N4 66.1(3)
N2 Ti1 N3 N4 -162.7(3)
N1 Ti1 N3 N4 178.5(3)
N8 Ti1 N3 N4 99.7(3)
N5 Ti1 N3 N4 -72.0(3)
C15 N3 N4 C16 -1.2(7)
Ti1 N3 N4 C16 -179.5(5)
C15 N3 N4 Ti1 178.2(5)
N6 Ti1 N4 C16 -43(4)
N7 Ti1 N4 C16 56(4)
N2 Ti1 N4 C16 -159(4)
N1 Ti1 N4 C16 163(4)
N3 Ti1 N4 C16 175(4)
N8 Ti1 N4 C16 94(4)
N5 Ti1 N4 C16 -79(4)
N6 Ti1 N4 N3 141.8(3)
N7 Ti1 N4 N3 -118.8(3)
N2 Ti1 N4 N3 25.6(4)
N1 Ti1 N4 N3 -12(2)
N8 Ti1 N4 N3 -81.5(3)
N5 Ti1 N4 N3 105.8(3)
N6 Ti1 N5 C29 -99(2)
N7 Ti1 N5 C29 -69(2)
N2 Ti1 N5 C29 149(2)
N1 Ti1 N5 C29 -174(2)
N4 Ti1 N5 C29 11(2)
N3 Ti1 N5 C29 47(2)
N8 Ti1 N5 C29 -50(3)
N7 Ti1 N5 N6 29.6(4)
N2 Ti1 N5 N6 -112.0(3)
N1 Ti1 N5 N6 -75.0(3)
N4 Ti1 N5 N6 109.4(3)
N3 Ti1 N5 N6 145.8(3)
N8 Ti1 N5 N6 48.9(13)
C29 N5 N6 C30 -0.8(7)
Ti1 N5 N6 C30 -170.9(5)
C29 N5 N6 Ti1 170.0(4)
N7 Ti1 N6 C30 -28(2)
N2 Ti1 N6 C30 -156(2)
N1 Ti1 N6 C30 -120(2)
N4 Ti1 N6 C30 62(2)
N3 Ti1 N6 C30 89(2)
N8 Ti1 N6 C30 -40(2)
N5 Ti1 N6 C30 131(2)
N7 Ti1 N6 N5 -159.1(3)
N2 Ti1 N6 N5 72.5(3)
N1 Ti1 N6 N5 108.7(3)
N4 Ti1 N6 N5 -69.2(3)
N3 Ti1 N6 N5 -42.1(4)
N8 Ti1 N6 N5 -171.0(3)
N6 Ti1 N7 N8 -166.4(3)
N2 Ti1 N7 N8 -52.9(3)
N1 Ti1 N7 N8 -76.3(3)
N4 Ti1 N7 N8 99.0(3)
N3 Ti1 N7 N8 64.7(3)
N5 Ti1 N7 N8 175.5(3)
N6 Ti1 N7 C43 -20(3)
N2 Ti1 N7 C43 93(3)
N1 Ti1 N7 C43 70(3)
N4 Ti1 N7 C43 -115(3)
N3 Ti1 N7 C43 -149(3)
N8 Ti1 N7 C43 146(3)
N5 Ti1 N7 C43 -38(3)
C43 N7 N8 C44 -0.4(6)
Ti1 N7 N8 C44 175.1(4)
C43 N7 N8 Ti1 -175.5(4)
N6 Ti1 N8 C44 -110(4)
N7 Ti1 N8 C44 -129(4)
N2 Ti1 N8 C44 9(4)
N1 Ti1 N8 C44 -27(4)
N4 Ti1 N8 C44 148(4)
N3 Ti1 N8 C44 111(4)
N5 Ti1 N8 C44 -152(4)
N6 Ti1 N8 N7 19.5(4)
N2 Ti1 N8 N7 138.0(3)
N1 Ti1 N8 N7 102.2(3)
N4 Ti1 N8 N7 -82.4(3)
N3 Ti1 N8 N7 -119.9(3)
N5 Ti1 N8 N7 -22.7(13)
N2 N1 C1 C3 -175.5(5)
Ti1 N1 C1 C3 -25(6)
N2 N1 C1 P1 2.9(6)
Ti1 N1 C1 P1 153(5)
C2 P1 C1 N1 -1.2(5)
C2 P1 C1 C3 177.1(6)
N1 N2 C2 C9 -175.4(5)
Ti1 N2 C2 C9 -8(6)
N1 N2 C2 P1 2.6(7)
Ti1 N2 C2 P1 170(5)
C1 P1 C2 N2 -0.8(5)
C1 P1 C2 C9 177.0(6)
N1 C1 C3 C4 20.6(10)
P1 C1 C3 C4 -157.6(6)
N1 C1 C3 C8 -159.8(6)
P1 C1 C3 C8 22.0(10)
C8 C3 C4 C5 -1.4(11)
C1 C3 C4 C5 178.3(7)
C3 C4 C5 C6 0.3(12)
C4 C5 C6 C7 0.0(12)
C5 C6 C7 C8 0.7(13)
C4 C3 C8 C7 2.1(11)
C1 C3 C8 C7 -177.5(7)
C6 C7 C8 C3 -1.8(12)
N2 C2 C9 C10 -153.1(7)
P1 C2 C9 C10 29.3(10)
N2 C2 C9 C14 28.7(10)
P1 C2 C9 C14 -149.0(6)
C14 C9 C10 C11 1.3(13)
C2 C9 C10 C11 -177.0(8)
C9 C10 C11 C12 0.7(15)
C10 C11 C12 C13 -1.2(15)
C11 C12 C13 C14 -0.3(14)
C10 C9 C14 C13 -2.8(12)
C2 C9 C14 C13 175.5(7)
C12 C13 C14 C9 2.3(12)
N4 N3 C15 C17 -176.9(5)
Ti1 N3 C15 C17 -20(6)
N4 N3 C15 P2 0.2(6)
Ti1 N3 C15 P2 157(5)
C16 P2 C15 N3 0.6(5)
C16 P2 C15 C17 177.4(6)
N3 N4 C16 C23 -175.6(5)
Ti1 N4 C16 C23 10(5)
N3 N4 C16 P2 1.7(6)
Ti1 N4 C16 P2 -173(4)
C15 P2 C16 N4 -1.3(4)
C15 P2 C16 C23 175.6(6)
N3 C15 C17 C18 -2.0(9)
P2 C15 C17 C18 -178.7(5)
N3 C15 C17 C22 175.1(6)
P2 C15 C17 C22 -1.5(8)
C22 C17 C18 C19 -1.0(9)
C15 C17 C18 C19 176.2(6)
C17 C18 C19 C20 -0.6(10)
C18 C19 C20 C21 2.3(11)
C19 C20 C21 C22 -2.2(11)
C20 C21 C22 C17 0.6(10)
C18 C17 C22 C21 1.1(9)
C15 C17 C22 C21 -176.2(6)
N4 C16 C23 C24 -152.9(6)
P2 C16 C23 C24 30.4(8)
N4 C16 C23 C28 27.6(8)
P2 C16 C23 C28 -149.1(5)
C28 C23 C24 C25 -2.0(9)
C16 C23 C24 C25 178.5(5)
C23 C24 C25 C26 0.0(9)
C24 C25 C26 C27 1.5(9)
C25 C26 C27 C28 -1.0(10)
C26 C27 C28 C23 -1.0(10)
C24 C23 C28 C27 2.4(9)
C16 C23 C28 C27 -178.0(6)
N6 N5 C29 C31 -174.5(5)
Ti1 N5 C29 C31 -79(3)
N6 N5 C29 P3 2.3(6)
Ti1 N5 C29 P3 98(2)
C30 P3 C29 N5 -2.3(5)
C30 P3 C29 C31 174.2(6)
N5 N6 C30 C37 179.6(5)
Ti1 N6 C30 C37 51(2)
N5 N6 C30 P3 -1.0(6)
Ti1 N6 C30 P3 -129.2(19)
C29 P3 C30 N6 1.8(5)
C29 P3 C30 C37 -178.8(6)
N5 C29 C31 C36 -166.3(6)
P3 C29 C31 C36 17.4(9)
N5 C29 C31 C32 18.9(9)
P3 C29 C31 C32 -157.4(5)
C36 C31 C32 C33 1.2(11)
C29 C31 C32 C33 176.1(7)
C31 C32 C33 C34 2.3(13)
C32 C33 C34 C35 -4.3(14)
C33 C34 C35 C36 2.8(13)
C32 C31 C36 C35 -2.7(10)
C29 C31 C36 C35 -177.6(6)
C34 C35 C36 C31 0.7(11)
N6 C30 C37 C38 -149.8(6)
P3 C30 C37 C38 30.9(9)
N6 C30 C37 C42 30.7(9)
P3 C30 C37 C42 -148.6(6)
C42 C37 C38 C39 -0.4(10)
C30 C37 C38 C39 -179.9(6)
C37 C38 C39 C40 0.4(11)
C38 C39 C40 C41 -0.6(12)
C39 C40 C41 C42 0.7(11)
C38 C37 C42 C41 0.6(10)
C30 C37 C42 C41 -180.0(6)
C40 C41 C42 C37 -0.7(11)
N8 N7 C43 C45 -175.7(5)
Ti1 N7 C43 C45 39(3)
N8 N7 C43 P4 -0.4(6)
Ti1 N7 C43 P4 -145(3)
C44 P4 C43 N7 0.8(4)
C44 P4 C43 C45 175.7(5)
N7 N8 C44 C51 -179.6(5)
Ti1 N8 C44 C51 -52(4)
N7 N8 C44 P4 1.0(6)
Ti1 N8 C44 P4 129(4)
C43 P4 C44 N8 -1.0(4)
C43 P4 C44 C51 179.7(5)
N7 C43 C45 C46 35.7(8)
P4 C43 C45 C46 -138.9(6)
N7 C43 C45 C50 -146.4(6)
P4 C43 C45 C50 39.0(8)
C50 C45 C46 C47 -2.8(10)
C43 C45 C46 C47 175.1(6)
C45 C46 C47 C48 2.1(11)
C46 C47 C48 C49 0.1(12)
C47 C48 C49 C50 -1.5(12)
C48 C49 C50 C45 0.8(11)
C46 C45 C50 C49 1.4(10)
C43 C45 C50 C49 -176.6(6)
N8 C44 C51 C52 -156.6(6)
P4 C44 C51 C52 22.7(8)
N8 C44 C51 C56 24.3(8)
P4 C44 C51 C56 -156.5(5)
C56 C51 C52 C53 -1.7(9)
C44 C51 C52 C53 179.1(5)
C51 C52 C53 C54 0.5(10)
C52 C53 C54 C55 0.6(10)
C53 C54 C55 C56 -0.4(10)
C54 C55 C56 C51 -0.8(10)
C52 C51 C56 C55 1.9(9)
C44 C51 C56 C55 -179.0(5)
C60 O1 C57 C58 28.6(14)
O1 C57 C58 C59 -20.3(13)
C57 C58 C59 C60 4.9(14)
C57 O1 C60 C59 -25.4(15)
C58 C59 C60 O1 12.1(15)
C64 O2 C61 C62 31(3)
C64' O2' C61' C62' 12(3)
O2 C61 C62 C63 -18(3)
O2' C61' C62' C63 -14(3)
C61' C62' C63 C64' 15(4)
C61' C62' C63 C62 -81(4)
C61' C62' C63 C64 29(3)
C61 C62 C63 C64' -26(3)
C61 C62 C63 C62' 70(3)
C61 C62 C63 C64 -3(2)
C61 O2 C64 C63 -32(2)
C64' C63 C64 O2 140(4)
C62' C63 C64 O2 -8(2)
C62 C63 C64 O2 21(2)
C61' O2' C64' C63 -5(3)
C62' C63 C64' O2' -4(3)
C62 C63 C64' O2' 28(3)
C64 C63 C64' O2' -39(3)
C68' O3' C65 C66 -23.6(19)
C68' O3' C65 C66' 22(2)
C68' O3' C65 O3 72.4(16)
C68 O3 C65 C66 17.9(17)
C68 O3 C65 O3' -78.6(14)
C68 O3 C65 C66' 54.5(14)
O3' C65 C66 C67 15.7(16)
C66' C65 C66 C67 -88.9(16)
O3 C65 C66 C67 -30.7(15)
C66 C65 C66' C67' 87.9(17)
O3' C65 C66' C67' -2.2(18)
O3 C65 C66' C67' -35.6(14)
C65 C66 C67 C68 34.4(17)
C65 C66' C67' C68' -18(2)
C65 O3 C68 C67 3.4(17)
C66 C67 C68 O3 -22.4(17)
C65 O3' C68' C67' -34(2)
C66' C67' C68' O3' 32(3)
